data_7709171
loop_
_publ_author_name
'Weller, Ruth'
'Balmer, Markus'
'H\"anisch, Carsten von'
'Gunnar Werncke, C.'

_publ_section_title
;
 Synthesis of the open-shell 3d-transition metal(II) bis(phosphinidenide)
 [Mn{P(sIDipp)}<sub>2</sub>].
;
_journal_issue 5
_journal_name_full 'Dalton transactions (Cambridge, England : 2003)'
_journal_page_first 1765
_journal_page_last 1768
_journal_paper_doi 10.1039/d1dt03805b
_journal_volume 51
_journal_year 2022
_chemical_formula_moiety 'C54 H76 Mn N4 P2'
_chemical_formula_sum 'C54 H76 Mn N4 P2'
_chemical_formula_weight 898.06
_space_group_crystal_system triclinic
_space_group_IT_number 2
_space_group_name_Hall '-P 1'
_space_group_name_H-M_alt 'P -1'
_atom_sites_solution_hydrogens geom
_atom_sites_solution_primary dual
_audit_creation_date 2021-09-30
_audit_creation_method
;
Olex2 1.3
(compiled 2020.11.12 svn.r5f609507 for OlexSys, GUI svn.r6403)
;
_audit_update_record
;
2021-09-30 deposited with the CCDC.	2021-12-23 downloaded from the CCDC.
;
_cell_angle_alpha 110.589(2)
_cell_angle_beta 103.611(2)
_cell_angle_gamma 96.697(2)
_cell_formula_units_Z 1
_cell_length_a 10.7707(5)
_cell_length_b 10.8284(6)
_cell_length_c 12.2278(6)
_cell_measurement_reflns_used 4504
_cell_measurement_temperature 100
_cell_measurement_theta_max 25.59
_cell_measurement_theta_min 2.29
_cell_volume 1266.00(11)
_computing_cell_refinement 'SAINT V8.38A (?, 2016)'
_computing_data_collection 'SAINT V8.38A (?, 2016)'
_computing_data_reduction 'SAINT V8.38A (?, 2016)'
_computing_molecular_graphics 'Olex2 1.3 (Dolomanov et al., 2009)'
_computing_publication_material 'Olex2 1.3 (Dolomanov et al., 2009)'
_computing_structure_refinement 'XL  (Sheldrick, 2008)'
_computing_structure_solution 'ShelXT (Sheldrick, 2015)'
_diffrn_ambient_temperature 100.01
_diffrn_detector_area_resol_mean 7.9
_diffrn_detector_type 'CCD area detector'
_diffrn_measured_fraction_theta_full 0.999
_diffrn_measured_fraction_theta_max 0.995
_diffrn_measurement_device 'three-circle diffractometer'
_diffrn_measurement_device_type 'Bruker SMART APEX2 area detector'
_diffrn_measurement_method '\w and \f scans'
_diffrn_radiation_type MoK\a
_diffrn_radiation_wavelength 0.71073
_diffrn_reflns_av_R_equivalents 0.0808
_diffrn_reflns_av_unetI/netI 0.0645
_diffrn_reflns_Laue_measured_fraction_full 0.999
_diffrn_reflns_Laue_measured_fraction_max 0.995
_diffrn_reflns_limit_h_max 13
_diffrn_reflns_limit_h_min -13
_diffrn_reflns_limit_k_max 13
_diffrn_reflns_limit_k_min -13
_diffrn_reflns_limit_l_max 14
_diffrn_reflns_limit_l_min -14
_diffrn_reflns_number 22106
_diffrn_reflns_point_group_measured_fraction_full 0.999
_diffrn_reflns_point_group_measured_fraction_max 0.995
_diffrn_reflns_theta_full 25.242
_diffrn_reflns_theta_max 25.732
_diffrn_reflns_theta_min 2.289
_exptl_absorpt_coefficient_mu 0.362
_exptl_absorpt_correction_T_max 0.7453
_exptl_absorpt_correction_T_min 0.7013
_exptl_absorpt_correction_type multi-scan
_exptl_absorpt_process_details
'SADABS-2016/2 (Bruker,2016/2) was used for absorption correction. wR2(int) was 0.0851 before and 0.0546 after correction. The Ratio of minimum to maximum transmission is 0.9410. The \l/2 correction factor is Not present.'
_exptl_crystal_colour 'clear yellow'
_exptl_crystal_colour_lustre clear
_exptl_crystal_colour_primary yellow
_exptl_crystal_density_diffrn 1.178
_exptl_crystal_description block
_exptl_crystal_F_000 483
_exptl_crystal_size_max 0.176
_exptl_crystal_size_mid 0.172
_exptl_crystal_size_min 0.086
_refine_diff_density_max 0.297
_refine_diff_density_min -0.325
_refine_diff_density_rms 0.060
_refine_ls_extinction_method none
_refine_ls_goodness_of_fit_ref 1.023
_refine_ls_hydrogen_treatment constr
_refine_ls_matrix_type full
_refine_ls_number_parameters 285
_refine_ls_number_reflns 4814
_refine_ls_number_restraints 0
_refine_ls_restrained_S_all 1.023
_refine_ls_R_factor_all 0.0784
_refine_ls_R_factor_gt 0.0469
_refine_ls_shift/su_max 0.000
_refine_ls_shift/su_mean 0.000
_refine_ls_structure_factor_coef Fsqd
_refine_ls_weighting_details 'w=1/[\s^2^(Fo^2^)+(0.0304P)^2^+0.9774P] where P=(Fo^2^+2Fc^2^)/3'
_refine_ls_weighting_scheme calc
_refine_ls_wR_factor_gt 0.0854
_refine_ls_wR_factor_ref 0.0937
_reflns_Friedel_coverage 0.000
_reflns_number_gt 3517
_reflns_number_total 4814
_reflns_threshold_expression 'I > 2\s(I)'
_cod_data_source_file d1dt03805b2.cif
_cod_data_source_block 1_mn_psidipp2
_cod_depositor_comments 'Adding full bibliography for 7709171--7709174.cif.'
_cod_database_code 7709171
_shelx_shelxl_version_number 2016/6
_shelx_space_group_comment
;
The symmetry employed for this shelxl refinement is uniquely defined
by the following loop, which should always be used as a source of
symmetry information in preference to the above space-group names.
They are only intended as comments.
;
_shelx_estimated_absorpt_t_max 0.970
_shelx_estimated_absorpt_t_min 0.939
_olex2_refinement_description
;
1. Fixed Uiso
 At 1.2 times of:
  All C(H) groups, All C(H,H) groups
 At 1.5 times of:
  All C(H,H,H) groups
2.a Ternary CH refined with riding coordinates:
 C00F(H00F), C00G(H00G), C00J(H00J), C00O(H00O)
2.b Secondary CH2 refined with riding coordinates:
 C3(H3A,H3B), C2(H2A,H2B)
2.c Aromatic/amide H refined with riding coordinates:
 C00A(H00A), C00C(H00C), C00I(H00I), C00K(H00K), C00L(H00L), C00M(H00M)
2.d Idealised Me refined as rotating group:
 C00N(H00B,H00D,H00E), C00P(H00H,H00N,H00P), C00Q(H00Q,H00R,H00S), C00R(H00T,
 H00U,H00V), C00S(H00W,H00X,H00Y), C00T(H00Z,H,HA), C00U(H00,HB,HC), C00V(H1,HD,
 HE)
;
_olex2_submission_special_instructions 'No special instructions were received'

loop_
_space_group_symop_operation_xyz
'x, y, z'
'-x, -y, -z'

loop_
_atom_site_label
_atom_site_type_symbol
_atom_site_fract_x
_atom_site_fract_y
_atom_site_fract_z
_atom_site_U_iso_or_equiv
_atom_site_adp_type
_atom_site_occupancy
_atom_site_site_symmetry_order
_atom_site_calc_flag
_atom_site_refinement_flags_posn
_atom_site_refinement_flags_adp
_atom_site_refinement_flags_occupancy
_atom_site_disorder_assembly
_atom_site_disorder_group
Mn1 Mn 0.500000 1.000000 0.500000 0.01471(15) Uani 1 2 d S . P . .
P1 P 0.44598(6) 0.80074(6) 0.31224(5) 0.01186(15) Uani 1 1 d . . . . .
N1 N 0.20355(17) 0.64241(18) 0.16163(16) 0.0095(4) Uani 1 1 d . . . . .
N2 N 0.18652(17) 0.79993(18) 0.32788(16) 0.0093(4) Uani 1 1 d . . . . .
C005 C 0.2530(2) 0.5846(2) 0.05969(19) 0.0106(5) Uani 1 1 d . . . . .
C006 C 0.2205(2) 0.8775(2) 0.45685(19) 0.0093(5) Uani 1 1 d . . . . .
C007 C 0.1986(2) 1.0098(2) 0.4949(2) 0.0119(5) Uani 1 1 d . . . . .
C1 C 0.2766(2) 0.7491(2) 0.2695(2) 0.0101(5) Uani 1 1 d . . . . .
C009 C 0.2745(2) 0.6572(2) -0.0115(2) 0.0126(5) Uani 1 1 d . . . . .
C00A C 0.2223(2) 1.0821(2) 0.6201(2) 0.0160(5) Uani 1 1 d . . . . .
H00A H 0.208854 1.171672 0.648954 0.019 Uiso 1 1 calc R U . . .
C00B C 0.2712(2) 0.4520(2) 0.0312(2) 0.0129(5) Uani 1 1 d . . . . .
C00C C 0.2839(2) 0.8945(2) 0.6635(2) 0.0156(5) Uani 1 1 d . . . . .
H00C H 0.313633 0.857289 0.722094 0.019 Uiso 1 1 calc R U . . .
C3 C 0.0553(2) 0.7119(2) 0.2667(2) 0.0124(5) Uani 1 1 d . . . . .
H3A H -0.013189 0.765320 0.264953 0.015 Uiso 1 1 calc R U . . .
H3B H 0.037482 0.650095 0.307396 0.015 Uiso 1 1 calc R U . . .
C2 C 0.0627(2) 0.6350(2) 0.1396(2) 0.0128(5) Uani 1 1 d . . . . .
H2A H 0.013009 0.540223 0.105593 0.015 Uiso 1 1 calc R U . . .
H2B H 0.029459 0.678907 0.083442 0.015 Uiso 1 1 calc R U . . .
C00F C 0.2688(2) 0.6690(2) 0.4983(2) 0.0141(5) Uani 1 1 d . . . . .
H00F H 0.255899 0.632727 0.408140 0.017 Uiso 1 1 calc R U . . .
C00G C 0.2512(2) 0.7987(2) 0.0150(2) 0.0164(5) Uani 1 1 d . . . . .
H00G H 0.225048 0.828468 0.091869 0.020 Uiso 1 1 calc R U . . .
C00H C 0.2600(2) 0.8163(2) 0.5397(2) 0.0109(5) Uani 1 1 d . . . . .
C00I C 0.2651(2) 1.0243(3) 0.7024(2) 0.0182(6) Uani 1 1 d . . . . .
H00I H 0.281943 1.075267 0.787445 0.022 Uiso 1 1 calc R U . . .
C00J C 0.1486(2) 1.0689(2) 0.4010(2) 0.0152(5) Uani 1 1 d . . . . .
H00J H 0.081239 0.995353 0.329714 0.018 Uiso 1 1 calc R U . . .
C00K C 0.3183(2) 0.3953(2) -0.0677(2) 0.0189(6) Uani 1 1 d . . . . .
H00K H 0.333334 0.306430 -0.087616 0.023 Uiso 1 1 calc R U . . .
C00L C 0.3436(2) 0.4661(3) -0.1375(2) 0.0199(6) Uani 1 1 d . . . . .
H00L H 0.377210 0.426499 -0.203855 0.024 Uiso 1 1 calc R U . . .
C00M C 0.3199(2) 0.5942(3) -0.1108(2) 0.0184(6) Uani 1 1 d . . . . .
H00M H 0.334811 0.640719 -0.161009 0.022 Uiso 1 1 calc R U . . .
C00N C 0.1592(2) 0.5870(2) 0.5218(2) 0.0214(6) Uani 1 1 d . . . . .
H00B H 0.171906 0.618298 0.610095 0.032 Uiso 1 1 calc R U . . .
H00D H 0.161590 0.490948 0.488838 0.032 Uiso 1 1 calc R U . . .
H00E H 0.074227 0.599306 0.481634 0.032 Uiso 1 1 calc R U . . .
C00O C 0.2432(2) 0.3737(2) 0.1077(2) 0.0145(5) Uani 1 1 d . . . . .
H00O H 0.168056 0.402577 0.137274 0.017 Uiso 1 1 calc R U . . .
C00P C 0.3603(2) 0.4088(3) 0.2203(2) 0.0215(6) Uani 1 1 d . . . . .
H00H H 0.434489 0.377490 0.194422 0.032 Uiso 1 1 calc R U . . .
H00N H 0.337045 0.364454 0.272378 0.032 Uiso 1 1 calc R U . . .
H00P H 0.384522 0.506968 0.266406 0.032 Uiso 1 1 calc R U . . .
C00Q C 0.2042(3) 0.2210(2) 0.0364(2) 0.0215(6) Uani 1 1 d . . . . .
H00Q H 0.130400 0.199053 -0.036775 0.032 Uiso 1 1 calc R U . . .
H00R H 0.178526 0.177396 0.088049 0.032 Uiso 1 1 calc R U . . .
H00S H 0.278639 0.188447 0.012027 0.032 Uiso 1 1 calc R U . . .
C00R C 0.0832(3) 1.1859(3) 0.4484(3) 0.0250(6) Uani 1 1 d . . . . .
H00T H 0.013738 1.157324 0.479355 0.038 Uiso 1 1 calc R U . . .
H00U H 0.045310 1.213213 0.381647 0.038 Uiso 1 1 calc R U . . .
H00V H 0.148361 1.262502 0.514565 0.038 Uiso 1 1 calc R U . . .
C00S C 0.2577(3) 1.1137(3) 0.3539(3) 0.0267(6) Uani 1 1 d . . . . .
H00W H 0.324942 1.186967 0.421483 0.040 Uiso 1 1 calc R U . . .
H00X H 0.221333 1.145818 0.290117 0.040 Uiso 1 1 calc R U . . .
H00Y H 0.296815 1.037128 0.319691 0.040 Uiso 1 1 calc R U . . .
C00T C 0.1384(2) 0.8006(3) -0.0882(2) 0.0241(6) Uani 1 1 d . . . . .
H00Z H 0.162312 0.773760 -0.164441 0.036 Uiso 1 1 calc R U . . .
H H 0.121864 0.892031 -0.066506 0.036 Uiso 1 1 calc R U . . .
HA H 0.059191 0.737281 -0.099245 0.036 Uiso 1 1 calc R U . . .
C00U C 0.4013(2) 0.6501(3) 0.5604(2) 0.0250(6) Uani 1 1 d . . . . .
H00 H 0.470124 0.696076 0.539161 0.037 Uiso 1 1 calc R U . . .
HB H 0.401156 0.553412 0.532551 0.037 Uiso 1 1 calc R U . . .
HC H 0.417751 0.688590 0.649269 0.037 Uiso 1 1 calc R U . . .
C00V C 0.3760(2) 0.8990(3) 0.0363(2) 0.0236(6) Uani 1 1 d . . . . .
H1 H 0.445928 0.897805 0.103390 0.035 Uiso 1 1 calc R U . . .
HD H 0.358890 0.990196 0.057473 0.035 Uiso 1 1 calc R U . . .
HE H 0.402883 0.873212 -0.038428 0.035 Uiso 1 1 calc R U . . .

loop_
_atom_site_aniso_label
_atom_site_aniso_U_11
_atom_site_aniso_U_22
_atom_site_aniso_U_33
_atom_site_aniso_U_23
_atom_site_aniso_U_13
_atom_site_aniso_U_12
Mn1 0.0151(3) 0.0119(3) 0.0095(3) -0.0016(2) 0.0000(2) 0.0008(2)
P1 0.0071(3) 0.0125(3) 0.0105(3) -0.0012(3) 0.0028(2) -0.0006(2)
N1 0.0071(10) 0.0097(10) 0.0075(9) -0.0010(8) 0.0025(8) -0.0001(8)
N2 0.0044(9) 0.0120(11) 0.0075(9) -0.0001(8) 0.0016(7) -0.0008(8)
C005 0.0075(11) 0.0128(13) 0.0068(11) -0.0001(10) 0.0013(9) -0.0002(9)
C006 0.0034(11) 0.0122(12) 0.0086(11) -0.0005(10) 0.0036(9) -0.0014(9)
C007 0.0044(11) 0.0132(13) 0.0162(12) 0.0023(10) 0.0059(9) 0.0002(9)
C1 0.0134(12) 0.0092(12) 0.0086(11) 0.0036(10) 0.0047(9) 0.0031(10)
C009 0.0098(12) 0.0149(13) 0.0088(12) 0.0013(10) 0.0017(9) -0.0006(10)
C00A 0.0142(13) 0.0095(13) 0.0190(13) -0.0021(11) 0.0092(10) -0.0015(10)
C00B 0.0079(11) 0.0122(13) 0.0135(12) 0.0013(10) 0.0015(9) -0.0008(10)
C00C 0.0134(12) 0.0215(14) 0.0111(12) 0.0070(11) 0.0030(10) -0.0001(10)
C3 0.0074(11) 0.0148(13) 0.0110(12) 0.0019(10) 0.0021(9) -0.0008(10)
C2 0.0074(11) 0.0155(13) 0.0122(12) 0.0030(10) 0.0020(9) 0.0004(9)
C00F 0.0151(13) 0.0140(13) 0.0153(12) 0.0071(11) 0.0063(10) 0.0027(10)
C00G 0.0175(13) 0.0167(14) 0.0161(13) 0.0069(11) 0.0069(10) 0.0024(10)
C00H 0.0048(11) 0.0141(13) 0.0142(12) 0.0055(10) 0.0045(9) 0.0001(9)
C00I 0.0168(13) 0.0204(14) 0.0088(12) -0.0031(11) 0.0072(10) -0.0062(11)
C00J 0.0151(13) 0.0128(13) 0.0185(13) 0.0057(11) 0.0069(10) 0.0040(10)
C00K 0.0241(14) 0.0099(13) 0.0171(13) -0.0022(11) 0.0073(11) 0.0050(11)
C00L 0.0201(14) 0.0207(15) 0.0130(13) -0.0027(11) 0.0105(10) 0.0002(11)
C00M 0.0186(13) 0.0229(15) 0.0147(13) 0.0084(11) 0.0071(10) 0.0002(11)
C00N 0.0225(14) 0.0153(14) 0.0306(15) 0.0114(12) 0.0117(12) 0.0036(11)
C00O 0.0129(12) 0.0138(13) 0.0165(13) 0.0048(11) 0.0059(10) 0.0024(10)
C00P 0.0215(14) 0.0216(15) 0.0201(14) 0.0096(12) 0.0040(11) 0.0007(11)
C00Q 0.0270(15) 0.0145(14) 0.0216(14) 0.0062(12) 0.0059(11) 0.0045(11)
C00R 0.0252(15) 0.0192(15) 0.0371(16) 0.0132(13) 0.0151(12) 0.0102(12)
C00S 0.0244(15) 0.0331(17) 0.0373(17) 0.0247(14) 0.0160(13) 0.0117(13)
C00T 0.0235(15) 0.0289(16) 0.0242(14) 0.0159(13) 0.0067(11) 0.0052(12)
C00U 0.0199(14) 0.0285(16) 0.0324(16) 0.0184(13) 0.0061(12) 0.0098(12)
C00V 0.0265(15) 0.0193(15) 0.0266(15) 0.0114(12) 0.0087(12) 0.0013(12)

loop_
_atom_type_symbol
_atom_type_description
_atom_type_scat_dispersion_real
_atom_type_scat_dispersion_imag
_atom_type_scat_source
C C 0.0033 0.0016 'International Tables Vol C Tables 4.2.6.8 and 6.1.1.4'
H H 0.0000 0.0000 'International Tables Vol C Tables 4.2.6.8 and 6.1.1.4'
Mn Mn 0.3368 0.7283 'International Tables Vol C Tables 4.2.6.8 and 6.1.1.4'
N N 0.0061 0.0033 'International Tables Vol C Tables 4.2.6.8 and 6.1.1.4'
P P 0.1023 0.0942 'International Tables Vol C Tables 4.2.6.8 and 6.1.1.4'

loop_
_geom_angle_atom_site_label_1
_geom_angle_atom_site_label_2
_geom_angle_atom_site_label_3
_geom_angle
_geom_angle_site_symmetry_1
_geom_angle_site_symmetry_3
_geom_angle_publ_flag
P1 Mn1 P1 180.0 2_676 . ?
C1 P1 Mn1 104.68(8) . . ?
C005 N1 C2 119.37(17) . . ?
C1 N1 C005 123.47(18) . . ?
C1 N1 C2 112.07(18) . . ?
C006 N2 C3 117.77(17) . . ?
C1 N2 C006 123.15(18) . . ?
C1 N2 C3 111.49(17) . . ?
C009 C005 N1 120.3(2) . . ?
C009 C005 C00B 122.0(2) . . ?
C00B C005 N1 117.6(2) . . ?
C007 C006 N2 117.4(2) . . ?
C00H C006 N2 119.9(2) . . ?
C00H C006 C007 122.3(2) . . ?
C006 C007 C00J 120.4(2) . . ?
C00A C007 C006 117.5(2) . . ?
C00A C007 C00J 122.1(2) . . ?
N1 C1 P1 123.79(16) . . ?
N1 C1 N2 105.60(18) . . ?
N2 C1 P1 130.61(17) . . ?
C005 C009 C00G 123.0(2) . . ?
C00M C009 C005 117.4(2) . . ?
C00M C009 C00G 119.7(2) . . ?
C007 C00A H00A 119.7 . . ?
C00I C00A C007 120.5(2) . . ?
C00I C00A H00A 119.7 . . ?
C005 C00B C00O 121.1(2) . . ?
C00K C00B C005 117.9(2) . . ?
C00K C00B C00O 121.1(2) . . ?
C00H C00C H00C 119.4 . . ?
C00I C00C H00C 119.4 . . ?
C00I C00C C00H 121.2(2) . . ?
N2 C3 H3A 111.3 . . ?
N2 C3 H3B 111.3 . . ?
N2 C3 C2 102.27(17) . . ?
H3A C3 H3B 109.2 . . ?
C2 C3 H3A 111.3 . . ?
C2 C3 H3B 111.3 . . ?
N1 C2 C3 101.90(17) . . ?
N1 C2 H2A 111.4 . . ?
N1 C2 H2B 111.4 . . ?
C3 C2 H2A 111.4 . . ?
C3 C2 H2B 111.4 . . ?
H2A C2 H2B 109.3 . . ?
C00H C00F H00F 108.0 . . ?
C00H C00F C00N 110.24(19) . . ?
C00H C00F C00U 112.6(2) . . ?
C00N C00F H00F 108.0 . . ?
C00U C00F H00F 108.0 . . ?
C00U C00F C00N 109.8(2) . . ?
C009 C00G H00G 107.8 . . ?
C009 C00G C00T 111.1(2) . . ?
C009 C00G C00V 111.5(2) . . ?
C00T C00G H00G 107.8 . . ?
C00V C00G H00G 107.8 . . ?
C00V C00G C00T 110.7(2) . . ?
C006 C00H C00F 122.6(2) . . ?
C00C C00H C006 117.3(2) . . ?
C00C C00H C00F 120.0(2) . . ?
C00A C00I H00I 119.4 . . ?
C00C C00I C00A 121.1(2) . . ?
C00C C00I H00I 119.4 . . ?
C007 C00J H00J 107.4 . . ?
C007 C00J C00R 113.4(2) . . ?
C007 C00J C00S 111.52(19) . . ?
C00R C00J H00J 107.4 . . ?
C00R C00J C00S 109.5(2) . . ?
C00S C00J H00J 107.4 . . ?
C00B C00K H00K 119.4 . . ?
C00L C00K C00B 121.2(2) . . ?
C00L C00K H00K 119.4 . . ?
C00K C00L H00L 120.1 . . ?
C00M C00L C00K 119.9(2) . . ?
C00M C00L H00L 120.1 . . ?
C009 C00M H00M 119.2 . . ?
C00L C00M C009 121.6(2) . . ?
C00L C00M H00M 119.2 . . ?
C00F C00N H00B 109.5 . . ?
C00F C00N H00D 109.5 . . ?
C00F C00N H00E 109.5 . . ?
H00B C00N H00D 109.5 . . ?
H00B C00N H00E 109.5 . . ?
H00D C00N H00E 109.5 . . ?
C00B C00O H00O 107.5 . . ?
C00B C00O C00P 110.86(19) . . ?
C00B C00O C00Q 113.56(19) . . ?
C00P C00O H00O 107.5 . . ?
C00Q C00O H00O 107.5 . . ?
C00Q C00O C00P 109.7(2) . . ?
C00O C00P H00H 109.5 . . ?
C00O C00P H00N 109.5 . . ?
C00O C00P H00P 109.5 . . ?
H00H C00P H00N 109.5 . . ?
H00H C00P H00P 109.5 . . ?
H00N C00P H00P 109.5 . . ?
C00O C00Q H00Q 109.5 . . ?
C00O C00Q H00R 109.5 . . ?
C00O C00Q H00S 109.5 . . ?
H00Q C00Q H00R 109.5 . . ?
H00Q C00Q H00S 109.5 . . ?
H00R C00Q H00S 109.5 . . ?
C00J C00R H00T 109.5 . . ?
C00J C00R H00U 109.5 . . ?
C00J C00R H00V 109.5 . . ?
H00T C00R H00U 109.5 . . ?
H00T C00R H00V 109.5 . . ?
H00U C00R H00V 109.5 . . ?
C00J C00S H00W 109.5 . . ?
C00J C00S H00X 109.5 . . ?
C00J C00S H00Y 109.5 . . ?
H00W C00S H00X 109.5 . . ?
H00W C00S H00Y 109.5 . . ?
H00X C00S H00Y 109.5 . . ?
C00G C00T H00Z 109.5 . . ?
C00G C00T H 109.5 . . ?
C00G C00T HA 109.5 . . ?
H00Z C00T H 109.5 . . ?
H00Z C00T HA 109.5 . . ?
H C00T HA 109.5 . . ?
C00F C00U H00 109.5 . . ?
C00F C00U HB 109.5 . . ?
C00F C00U HC 109.5 . . ?
H00 C00U HB 109.5 . . ?
H00 C00U HC 109.5 . . ?
HB C00U HC 109.5 . . ?
C00G C00V H1 109.5 . . ?
C00G C00V HD 109.5 . . ?
C00G C00V HE 109.5 . . ?
H1 C00V HD 109.5 . . ?
H1 C00V HE 109.5 . . ?
HD C00V HE 109.5 . . ?

loop_
_geom_bond_atom_site_label_1
_geom_bond_atom_site_label_2
_geom_bond_distance
_geom_bond_site_symmetry_2
_geom_bond_publ_flag
Mn1 P1 2.4206(6) 2_676 ?
Mn1 P1 2.4206(6) . ?
P1 C1 1.738(2) . ?
N1 C005 1.439(3) . ?
N1 C1 1.386(3) . ?
N1 C2 1.464(3) . ?
N2 C006 1.432(3) . ?
N2 C1 1.389(3) . ?
N2 C3 1.467(3) . ?
C005 C009 1.402(3) . ?
C005 C00B 1.403(3) . ?
C006 C007 1.409(3) . ?
C006 C00H 1.408(3) . ?
C007 C00A 1.396(3) . ?
C007 C00J 1.523(3) . ?
C009 C00G 1.515(3) . ?
C009 C00M 1.397(3) . ?
C00A H00A 0.9500 . ?
C00A C00I 1.382(3) . ?
C00B C00K 1.391(3) . ?
C00B C00O 1.522(3) . ?
C00C H00C 0.9500 . ?
C00C C00H 1.393(3) . ?
C00C C00I 1.372(3) . ?
C3 H3A 0.9900 . ?
C3 H3B 0.9900 . ?
C3 C2 1.510(3) . ?
C2 H2A 0.9900 . ?
C2 H2B 0.9900 . ?
C00F H00F 1.0000 . ?
C00F C00H 1.517(3) . ?
C00F C00N 1.536(3) . ?
C00F C00U 1.524(3) . ?
C00G H00G 1.0000 . ?
C00G C00T 1.539(3) . ?
C00G C00V 1.533(3) . ?
C00I H00I 0.9500 . ?
C00J H00J 1.0000 . ?
C00J C00R 1.524(3) . ?
C00J C00S 1.527(3) . ?
C00K H00K 0.9500 . ?
C00K C00L 1.383(3) . ?
C00L H00L 0.9500 . ?
C00L C00M 1.377(3) . ?
C00M H00M 0.9500 . ?
C00N H00B 0.9800 . ?
C00N H00D 0.9800 . ?
C00N H00E 0.9800 . ?
C00O H00O 1.0000 . ?
C00O C00P 1.528(3) . ?
C00O C00Q 1.524(3) . ?
C00P H00H 0.9800 . ?
C00P H00N 0.9800 . ?
C00P H00P 0.9800 . ?
C00Q H00Q 0.9800 . ?
C00Q H00R 0.9800 . ?
C00Q H00S 0.9800 . ?
C00R H00T 0.9800 . ?
C00R H00U 0.9800 . ?
C00R H00V 0.9800 . ?
C00S H00W 0.9800 . ?
C00S H00X 0.9800 . ?
C00S H00Y 0.9800 . ?
C00T H00Z 0.9800 . ?
C00T H 0.9800 . ?
C00T HA 0.9800 . ?
C00U H00 0.9800 . ?
C00U HB 0.9800 . ?
C00U HC 0.9800 . ?
C00V H1 0.9800 . ?
C00V HD 0.9800 . ?
C00V HE 0.9800 . ?

loop_
_geom_torsion_atom_site_label_1
_geom_torsion_atom_site_label_2
_geom_torsion_atom_site_label_3
_geom_torsion_atom_site_label_4
_geom_torsion
_geom_torsion_site_symmetry_1
_geom_torsion_site_symmetry_2
_geom_torsion_site_symmetry_3
_geom_torsion_site_symmetry_4
_geom_torsion_publ_flag
Mn1 P1 C1 N1 175.66(17) . . . . ?
Mn1 P1 C1 N2 -3.4(2) . . . . ?
N1 C005 C009 C00G 1.5(3) . . . . ?
N1 C005 C009 C00M -178.66(19) . . . . ?
N1 C005 C00B C00K 179.6(2) . . . . ?
N1 C005 C00B C00O -1.6(3) . . . . ?
N2 C006 C007 C00A 175.31(19) . . . . ?
N2 C006 C007 C00J -3.7(3) . . . . ?
N2 C006 C00H C00C -176.10(19) . . . . ?
N2 C006 C00H C00F 0.1(3) . . . . ?
N2 C3 C2 N1 24.7(2) . . . . ?
C005 N1 C1 P1 -16.3(3) . . . . ?
C005 N1 C1 N2 162.99(19) . . . . ?
C005 N1 C2 C3 -177.26(19) . . . . ?
C005 C009 C00G C00T -114.3(2) . . . . ?
C005 C009 C00G C00V 121.6(2) . . . . ?
C005 C009 C00M C00L -0.4(3) . . . . ?
C005 C00B C00K C00L -1.4(3) . . . . ?
C005 C00B C00O C00P -83.8(3) . . . . ?
C005 C00B C00O C00Q 152.2(2) . . . . ?
C006 N2 C1 P1 -22.8(3) . . . . ?
C006 N2 C1 N1 157.98(19) . . . . ?
C006 N2 C3 C2 -172.68(19) . . . . ?
C006 C007 C00A C00I -0.2(3) . . . . ?
C006 C007 C00J C00R 158.6(2) . . . . ?
C006 C007 C00J C00S -77.3(3) . . . . ?
C007 C006 C00H C00C -3.4(3) . . . . ?
C007 C006 C00H C00F 172.8(2) . . . . ?
C007 C00A C00I C00C -0.8(3) . . . . ?
C1 N1 C005 C009 -71.0(3) . . . . ?
C1 N1 C005 C00B 112.5(2) . . . . ?
C1 N1 C2 C3 -21.6(2) . . . . ?
C1 N2 C006 C007 120.2(2) . . . . ?
C1 N2 C006 C00H -66.8(3) . . . . ?
C1 N2 C3 C2 -22.0(2) . . . . ?
C009 C005 C00B C00K 3.1(3) . . . . ?
C009 C005 C00B C00O -178.1(2) . . . . ?
C00A C007 C00J C00R -20.4(3) . . . . ?
C00A C007 C00J C00S 103.8(2) . . . . ?
C00B C005 C009 C00G 177.9(2) . . . . ?
C00B C005 C009 C00M -2.2(3) . . . . ?
C00B C00K C00L C00M -1.2(4) . . . . ?
C3 N2 C006 C007 -92.9(2) . . . . ?
C3 N2 C006 C00H 80.2(3) . . . . ?
C3 N2 C1 P1 -171.62(18) . . . . ?
C3 N2 C1 N1 9.2(2) . . . . ?
C2 N1 C005 C009 81.8(3) . . . . ?
C2 N1 C005 C00B -94.8(2) . . . . ?
C2 N1 C1 P1 -170.75(16) . . . . ?
C2 N1 C1 N2 8.5(2) . . . . ?
C00G C009 C00M C00L 179.4(2) . . . . ?
C00H C006 C007 C00A 2.4(3) . . . . ?
C00H C006 C007 C00J -176.6(2) . . . . ?
C00H C00C C00I C00A -0.2(4) . . . . ?
C00I C00C C00H C006 2.2(3) . . . . ?
C00I C00C C00H C00F -174.1(2) . . . . ?
C00J C007 C00A C00I 178.7(2) . . . . ?
C00K C00B C00O C00P 95.0(3) . . . . ?
C00K C00B C00O C00Q -29.1(3) . . . . ?
C00K C00L C00M C009 2.1(4) . . . . ?
C00M C009 C00G C00T 65.9(3) . . . . ?
C00M C009 C00G C00V -58.2(3) . . . . ?
C00N C00F C00H C006 -109.3(2) . . . . ?
C00N C00F C00H C00C 66.8(3) . . . . ?
C00O C00B C00K C00L 179.8(2) . . . . ?
C00U C00F C00H C006 127.7(2) . . . . ?
C00U C00F C00H C00C -56.2(3) . . . . ?
